data_2224723
loop_
_publ_author_name
'Ha, Kwang'

_publ_section_title
;
 Bromido[(1,2,5,6-\h)-cycloocta-1,5-diene]methylplatinum(II)
;
_journal_coeditor_code NK2017
_journal_issue 1
_journal_name_full 'Acta Crystallographica Section E'
_journal_page_first m48
_journal_paper_doi 10.1107/S1600536809052660
_journal_volume 66
_journal_year 2010
_chemical_formula_iupac '[Pt Br (C H3) (C8 H12)]'
_chemical_formula_moiety 'C9 H15 Br Pt'
_chemical_formula_sum 'C9 H15 Br Pt'
_chemical_formula_weight 398.21
_chemical_name_systematic
;
Bromido[(1,2,5,6-\h)-cycloocta-1,5-diene]methylplatinum(II)
;
_space_group_IT_number 19
_symmetry_cell_setting orthorhombic
_symmetry_space_group_name_Hall 'P 2ac 2ab'
_symmetry_space_group_name_H-M 'P 21 21 21'
_atom_sites_solution_hydrogens geom
_atom_sites_solution_primary direct
_atom_sites_solution_secondary difmap
_cell_angle_alpha 90.00
_cell_angle_beta 90.00
_cell_angle_gamma 90.00
_cell_formula_units_Z 4
_cell_length_a 7.1013(15)
_cell_length_b 11.184(2)
_cell_length_c 12.691(3)
_cell_measurement_reflns_used 3683
_cell_measurement_temperature 296(2)
_cell_measurement_theta_max 28.42
_cell_measurement_theta_min 2.43
_cell_volume 1007.9(4)
_computing_cell_refinement 'SAINT (Bruker, 2007)'
_computing_data_collection 'SMART (Bruker, 2007)'
_computing_data_reduction 'SAINT (Bruker, 2007)'
_computing_molecular_graphics 'ORTEP-3 (Farrugia, 1997)'
_computing_publication_material 'SHELXTL (Sheldrick, 2008)'
_computing_structure_refinement 'SHELXTL (Sheldrick, 2008)'
_computing_structure_solution 'SHELXTL (Sheldrick, 2008)'
_diffrn_ambient_temperature 296(2)
_diffrn_measured_fraction_theta_full 0.993
_diffrn_measured_fraction_theta_max 0.993
_diffrn_measurement_device_type 'Bruker SMART 1000 CCD'
_diffrn_measurement_method '\w scans'
_diffrn_radiation_monochromator graphite
_diffrn_radiation_source 'fine-focus sealed tube'
_diffrn_radiation_type 'Mo K\a'
_diffrn_radiation_wavelength 0.71073
_diffrn_reflns_av_R_equivalents 0.0405
_diffrn_reflns_av_sigmaI/netI 0.0599
_diffrn_reflns_limit_h_max 9
_diffrn_reflns_limit_h_min -8
_diffrn_reflns_limit_k_max 8
_diffrn_reflns_limit_k_min -15
_diffrn_reflns_limit_l_max 16
_diffrn_reflns_limit_l_min -15
_diffrn_reflns_number 7369
_diffrn_reflns_theta_full 28.49
_diffrn_reflns_theta_max 28.49
_diffrn_reflns_theta_min 2.43
_diffrn_standards_decay_% 0
_diffrn_standards_interval_count 0
_diffrn_standards_interval_time 0
_exptl_absorpt_coefficient_mu 17.824
_exptl_absorpt_correction_T_max 1.000000
_exptl_absorpt_correction_T_min 0.537094
_exptl_absorpt_correction_type multi-scan
_exptl_absorpt_process_details '(SADABS; Bruker, 2007)'
_exptl_crystal_colour colourless
_exptl_crystal_density_diffrn 2.624
_exptl_crystal_density_method 'not measured'
_exptl_crystal_description block
_exptl_crystal_F_000 728
_exptl_crystal_size_max 0.25
_exptl_crystal_size_mid 0.22
_exptl_crystal_size_min 0.12
_refine_diff_density_max 0.919
_refine_diff_density_min -1.268
_refine_ls_abs_structure_details 'Flack (1983), 1023 Friedel pairs'
_refine_ls_abs_structure_Flack -0.02(3)
_refine_ls_extinction_method none
_refine_ls_goodness_of_fit_ref 1.037
_refine_ls_hydrogen_treatment constr
_refine_ls_matrix_type full
_refine_ls_number_parameters 101
_refine_ls_number_reflns 2514
_refine_ls_number_restraints 0
_refine_ls_restrained_S_all 1.037
_refine_ls_R_factor_all 0.0541
_refine_ls_R_factor_gt 0.0315
_refine_ls_shift/su_max 0.000
_refine_ls_shift/su_mean 0.000
_refine_ls_structure_factor_coef Fsqd
_refine_ls_weighting_details 'calc w=1/[\s^2^(Fo^2^)+(0.0196P)^2^+0.0000P] where P=(Fo^2^+2Fc^2^)/3'
_refine_ls_weighting_scheme calc
_refine_ls_wR_factor_gt 0.0551
_refine_ls_wR_factor_ref 0.0666
_reflns_number_gt 1988
_reflns_number_total 2514
_reflns_threshold_expression I>2sigma(I)
_cod_data_source_file nk2017.cif
_cod_data_source_block I
_cod_database_code 2224723
_cod_database_fobs_code 2224723

loop_
_symmetry_equiv_pos_as_xyz
'x, y, z'
'-x+1/2, -y, z+1/2'
'-x, y+1/2, -z+1/2'
'x+1/2, -y+1/2, -z'

loop_
_atom_site_type_symbol
_atom_site_label
_atom_site_fract_x
_atom_site_fract_y
_atom_site_fract_z
_atom_site_U_iso_or_equiv
_atom_site_adp_type
_atom_site_calc_flag
_atom_site_refinement_flags
_atom_site_occupancy
_atom_site_disorder_assembly
_atom_site_disorder_group
Pt Pt1 0.14514(4) 0.09470(4) 0.38595(2) 0.03996(10) Uani d . 1 . .
Br Br1 -0.13276(14) 0.10500(13) 0.27310(7) 0.0679(3) Uani d . 1 . .
C C1 0.0998(13) -0.1007(10) 0.4243(7) 0.052(2) Uani d . 1 . .
H H1 0.0112 -0.1408 0.3768 0.063 Uiso calc R 1 . .
C C2 0.0164(14) -0.0373(11) 0.5001(7) 0.059(3) Uani d . 1 . .
H H2 -0.1215 -0.0403 0.5006 0.071 Uiso calc R 1 . .
C C3 0.109(2) -0.0160(13) 0.6061(8) 0.091(4) Uani d . 1 . .
H H3A 0.0092 -0.0039 0.6575 0.110 Uiso calc R 1 . .
H H3B 0.1742 -0.0887 0.6258 0.110 Uiso calc R 1 . .
C C4 0.2370(16) 0.0801(14) 0.6157(9) 0.091(4) Uani d . 1 . .
H H4A 0.3361 0.0563 0.6640 0.109 Uiso calc R 1 . .
H H4B 0.1715 0.1472 0.6474 0.109 Uiso calc R 1 . .
C C5 0.3254(13) 0.1214(11) 0.5168(7) 0.066(3) Uani d . 1 . .
H H5 0.3742 0.2032 0.5213 0.079 Uiso calc R 1 . .
C C6 0.4194(13) 0.0527(11) 0.4448(9) 0.060(3) Uani d . 1 . .
H H6 0.5218 0.0947 0.4086 0.072 Uiso calc R 1 . .
C C7 0.4495(15) -0.0771(15) 0.4554(9) 0.082(4) Uani d . 1 . .
H H7A 0.4850 -0.0929 0.5279 0.098 Uiso calc R 1 . .
H H7B 0.5562 -0.0985 0.4116 0.098 Uiso calc R 1 . .
C C8 0.2914(17) -0.1587(11) 0.4282(9) 0.083(4) Uani d . 1 . .
H H8A 0.2879 -0.2229 0.4795 0.099 Uiso calc R 1 . .
H H8B 0.3171 -0.1943 0.3600 0.099 Uiso calc R 1 . .
C C9 0.2351(11) 0.2549(9) 0.3069(7) 0.043(2) Uani d . 1 . .
H H9A 0.3702 0.2569 0.3041 0.064 Uiso calc R 1 . .
H H9B 0.1900 0.3235 0.3447 0.064 Uiso calc R 1 . .
H H9C 0.1854 0.2558 0.2365 0.064 Uiso calc R 1 . .

loop_
_atom_site_aniso_label
_atom_site_aniso_U_11
_atom_site_aniso_U_22
_atom_site_aniso_U_33
_atom_site_aniso_U_12
_atom_site_aniso_U_13
_atom_site_aniso_U_23
Pt1 0.03947(15) 0.03876(19) 0.04166(15) -0.0015(2) -0.00064(15) 0.00082(18)
Br1 0.0593(5) 0.0812(9) 0.0631(5) 0.0112(9) -0.0145(5) 0.0043(6)
C1 0.062(6) 0.030(5) 0.065(6) -0.018(6) -0.020(4) 0.009(5)
C2 0.055(6) 0.064(8) 0.059(6) -0.017(6) 0.006(5) 0.012(6)
C3 0.130(11) 0.100(11) 0.045(6) 0.011(10) 0.012(7) 0.012(7)
C4 0.079(7) 0.128(14) 0.066(7) 0.002(10) -0.021(6) -0.017(11)
C5 0.057(6) 0.078(10) 0.063(6) -0.004(7) -0.025(5) -0.024(6)
C6 0.035(5) 0.059(8) 0.086(7) -0.008(5) -0.013(5) 0.009(6)
C7 0.060(6) 0.095(12) 0.089(8) 0.020(9) -0.017(6) -0.003(9)
C8 0.106(10) 0.045(8) 0.097(9) 0.009(8) -0.006(7) 0.006(7)
C9 0.038(4) 0.029(6) 0.061(5) -0.008(5) 0.004(4) 0.007(5)

loop_
_atom_type_symbol
_atom_type_description
_atom_type_scat_dispersion_real
_atom_type_scat_dispersion_imag
_atom_type_scat_source
C C 0.0033 0.0016 'International Tables Vol C Tables 4.2.6.8 and 6.1.1.4'
H H 0.0000 0.0000 'International Tables Vol C Tables 4.2.6.8 and 6.1.1.4'
Br Br -0.2901 2.4595 'International Tables Vol C Tables 4.2.6.8 and 6.1.1.4'
Pt Pt -1.7033 8.3905 'International Tables Vol C Tables 4.2.6.8 and 6.1.1.4'

loop_
_geom_angle_atom_site_label_1
_geom_angle_atom_site_label_2
_geom_angle_atom_site_label_3
_geom_angle_site_symmetry_1
_geom_angle_site_symmetry_3
_geom_angle
_geom_angle_publ_flag
C5 Pt1 C6 . . 37.5(4) ?
C5 Pt1 C9 . . 93.9(4) ?
C6 Pt1 C9 . . 94.3(4) ?
C5 Pt1 C2 . . 80.5(4) ?
C6 Pt1 C2 . . 90.1(4) ?
C9 Pt1 C2 . . 164.3(4) ?
C5 Pt1 C1 . . 93.1(4) ?
C6 Pt1 C1 . . 80.9(4) ?
C9 Pt1 C1 . . 161.4(4) ?
C2 Pt1 C1 . . 34.3(3) ?
C5 Pt1 Br1 . . 160.4(3) ?
C6 Pt1 Br1 . . 162.1(3) ?
C9 Pt1 Br1 . . 85.8(2) ?
C2 Pt1 Br1 . . 94.6(2) ?
C1 Pt1 Br1 . . 93.3(2) ?
C2 C1 C8 . . 127.3(9) ?
C2 C1 Pt1 . . 72.8(7) ?
C8 C1 Pt1 . . 107.1(7) ?
C2 C1 H1 . . 113.7 ?
C8 C1 H1 . . 113.7 ?
Pt1 C1 H1 . . 113.7 ?
C1 C2 C3 . . 122.1(10) ?
C1 C2 Pt1 . . 72.9(6) ?
C3 C2 Pt1 . . 107.0(8) ?
C1 C2 H2 . . 115.5 ?
C3 C2 H2 . . 115.5 ?
Pt1 C2 H2 . . 115.5 ?
C4 C3 C2 . . 118.3(10) ?
C4 C3 H3A . . 107.7 ?
C2 C3 H3A . . 107.7 ?
C4 C3 H3B . . 107.7 ?
C2 C3 H3B . . 107.7 ?
H3A C3 H3B . . 107.1 ?
C3 C4 C5 . . 116.0(10) ?
C3 C4 H4A . . 108.3 ?
C5 C4 H4A . . 108.3 ?
C3 C4 H4B . . 108.3 ?
C5 C4 H4B . . 108.3 ?
H4A C4 H4B . . 107.4 ?
C6 C5 C4 . . 126.8(12) ?
C6 C5 Pt1 . . 72.1(5) ?
C4 C5 Pt1 . . 111.4(7) ?
C6 C5 H5 . . 113.1 ?
C4 C5 H5 . . 113.1 ?
Pt1 C5 H5 . . 113.1 ?
C5 C6 C7 . . 124.3(11) ?
C5 C6 Pt1 . . 70.4(5) ?
C7 C6 Pt1 . . 112.3(7) ?
C5 C6 H6 . . 114.0 ?
C7 C6 H6 . . 114.0 ?
Pt1 C6 H6 . . 114.0 ?
C6 C7 C8 . . 118.3(10) ?
C6 C7 H7A . . 107.7 ?
C8 C7 H7A . . 107.7 ?
C6 C7 H7B . . 107.7 ?
C8 C7 H7B . . 107.7 ?
H7A C7 H7B . . 107.1 ?
C7 C8 C1 . . 115.1(10) ?
C7 C8 H8A . . 108.5 ?
C1 C8 H8A . . 108.5 ?
C7 C8 H8B . . 108.5 ?
C1 C8 H8B . . 108.5 ?
H8A C8 H8B . . 107.5 ?
Pt1 C9 H9A . . 109.5 ?
Pt1 C9 H9B . . 109.5 ?
H9A C9 H9B . . 109.5 ?
Pt1 C9 H9C . . 109.5 ?
H9A C9 H9C . . 109.5 ?
H9B C9 H9C . . 109.5 ?

loop_
_geom_bond_atom_site_label_1
_geom_bond_atom_site_label_2
_geom_bond_site_symmetry_2
_geom_bond_distance
_geom_bond_publ_flag
Pt1 C5 . 2.118(8) yes
Pt1 C6 . 2.138(9) yes
Pt1 C9 . 2.151(9) ?
Pt1 C2 . 2.261(10) yes
Pt1 C1 . 2.262(11) yes
Pt1 Br1 . 2.4410(11) ?
C1 C2 . 1.334(13) ?
C1 C8 . 1.508(14) ?
C1 H1 . 0.9800 ?
C2 C3 . 1.515(13) ?
C2 H2 . 0.9800 ?
C3 C4 . 1.415(17) ?
C3 H3A . 0.9700 ?
C3 H3B . 0.9700 ?
C4 C5 . 1.478(14) ?
C4 H4A . 0.9700 ?
C4 H4B . 0.9700 ?
C5 C6 . 1.367(14) ?
C5 H5 . 0.9800 ?
C6 C7 . 1.473(18) ?
C6 H6 . 0.9800 ?
C7 C8 . 1.488(17) ?
C7 H7A . 0.9700 ?
C7 H7B . 0.9700 ?
C8 H8A . 0.9700 ?
C8 H8B . 0.9700 ?
C9 H9A . 0.9600 ?
C9 H9B . 0.9600 ?
C9 H9C . 0.9600 ?

loop_
_geom_torsion_atom_site_label_1
_geom_torsion_atom_site_label_2
_geom_torsion_atom_site_label_3
_geom_torsion_atom_site_label_4
_geom_torsion_site_symmetry_1
_geom_torsion_site_symmetry_2
_geom_torsion_site_symmetry_3
_geom_torsion_site_symmetry_4
_geom_torsion
_geom_torsion_publ_flag
C5 Pt1 C1 C2 . . . . 68.1(6) ?
C6 Pt1 C1 C2 . . . . 103.7(6) ?
C9 Pt1 C1 C2 . . . . -179.9(9) ?
Br1 Pt1 C1 C2 . . . . -93.3(5) ?
C5 Pt1 C1 C8 . . . . -56.6(7) ?
C6 Pt1 C1 C8 . . . . -21.0(7) ?
C9 Pt1 C1 C8 . . . . 55.4(13) ?
C2 Pt1 C1 C8 . . . . -124.7(9) ?
Br1 Pt1 C1 C8 . . . . 142.0(7) ?
C8 C1 C2 C3 . . . . -0.9(18) ?
Pt1 C1 C2 C3 . . . . -99.6(10) ?
C8 C1 C2 Pt1 . . . . 98.8(11) ?
C5 Pt1 C2 C1 . . . . -110.0(6) ?
C6 Pt1 C2 C1 . . . . -73.7(6) ?
C9 Pt1 C2 C1 . . . . 179.9(11) ?
Br1 Pt1 C2 C1 . . . . 89.1(5) ?
C5 Pt1 C2 C3 . . . . 9.2(8) ?
C6 Pt1 C2 C3 . . . . 45.6(8) ?
C9 Pt1 C2 C3 . . . . -60.9(16) ?
C1 Pt1 C2 C3 . . . . 119.2(10) ?
Br1 Pt1 C2 C3 . . . . -151.7(8) ?
C1 C2 C3 C4 . . . . 84.4(16) ?
Pt1 C2 C3 C4 . . . . 4.3(14) ?
C2 C3 C4 C5 . . . . -22.8(17) ?
C3 C4 C5 C6 . . . . -53.1(15) ?
C3 C4 C5 Pt1 . . . . 30.0(14) ?
C9 Pt1 C5 C6 . . . . -92.0(7) ?
C2 Pt1 C5 C6 . . . . 102.8(7) ?
C1 Pt1 C5 C6 . . . . 70.7(7) ?
Br1 Pt1 C5 C6 . . . . 179.4(7) ?
C6 Pt1 C5 C4 . . . . -123.3(13) ?
C9 Pt1 C5 C4 . . . . 144.7(9) ?
C2 Pt1 C5 C4 . . . . -20.6(9) ?
C1 Pt1 C5 C4 . . . . -52.6(9) ?
Br1 Pt1 C5 C4 . . . . 56.1(15) ?
C4 C5 C6 C7 . . . . -0.5(16) ?
Pt1 C5 C6 C7 . . . . -104.2(10) ?
C4 C5 C6 Pt1 . . . . 103.7(9) ?
C9 Pt1 C6 C5 . . . . 90.8(7) ?
C2 Pt1 C6 C5 . . . . -74.1(7) ?
C1 Pt1 C6 C5 . . . . -107.3(8) ?
Br1 Pt1 C6 C5 . . . . -179.4(8) ?
C5 Pt1 C6 C7 . . . . 120.0(12) ?
C9 Pt1 C6 C7 . . . . -149.1(9) ?
C2 Pt1 C6 C7 . . . . 45.9(9) ?
C1 Pt1 C6 C7 . . . . 12.7(9) ?
Br1 Pt1 C6 C7 . . . . -59.4(15) ?
C5 C6 C7 C8 . . . . 79.3(14) ?
Pt1 C6 C7 C8 . . . . -1.6(14) ?
C6 C7 C8 C1 . . . . -17.9(16) ?
C2 C1 C8 C7 . . . . -54.7(15) ?
Pt1 C1 C8 C7 . . . . 26.4(12) ?
